data_4328823
loop_
_publ_author_name
'Nadia Marino'
'Donatella Armentano'
'Giovanni De Munno'
'Joan Cano'
'Francesc Lloret'
'Miguel Julve'

_publ_section_title
;
 Synthesis, Structure, and Magnetic Properties of Regular Alternating
 \m-bpm/di-\m-X Copper(II) Chains (bpm = 2,2'-bipyrimidine; X = OH, F)
;
_journal_name_full 'Inorganic Chemistry'
_journal_page_first 4323
_journal_page_last 4334
_journal_paper_doi 10.1021/ic202740b
_journal_volume 51
_journal_year 2012
_chemical_formula_moiety 'C4 H8 Cu N2 O3, (F3 Si0.50)'
_chemical_formula_sum 'C4 H8 Cu F3 N2 O3 Si0.5'
_chemical_formula_weight 266.71
_chemical_name_systematic
; 
 ? 
;
_space_group_IT_number 15
_symmetry_cell_setting monoclinic
_symmetry_space_group_name_Hall '-C 2yc'
_symmetry_space_group_name_H-M 'C 1 2/c 1'
_atom_sites_solution_hydrogens geom
_atom_sites_solution_primary patterson
_atom_sites_solution_secondary difmap
_audit_creation_method SHELXL-97
_cell_angle_alpha 90.00
_cell_angle_beta 97.258(5)
_cell_angle_gamma 90.00
_cell_formula_units_Z 8
_cell_length_a 13.3364(8)
_cell_length_b 8.2735(8)
_cell_length_c 14.9996(13)
_cell_measurement_reflns_used 6260
_cell_measurement_temperature 293(2)
_cell_measurement_theta_max 67.942
_cell_measurement_theta_min 5.476
_cell_volume 1641.8(2)
_computing_cell_refinement 'Bruker SMART'
_computing_data_collection 'Bruker SMART'
_computing_data_reduction 'Bruker SAINT'
_computing_molecular_graphics 'Bruker SHELXTL'
_computing_publication_material 'Bruker SHELXTL'
_computing_structure_refinement 'SHELXL-97 (Sheldrick, 1997)'
_computing_structure_solution 'SHELXS-97 (Sheldrick, 1990)'
_diffrn_ambient_temperature 293(2)
_diffrn_measured_fraction_theta_full 0.999
_diffrn_measured_fraction_theta_max 0.999
_diffrn_measurement_device_type 'X8APEXII CCD area detector'
_diffrn_measurement_method 'phi and omega scans'
_diffrn_radiation_monochromator graphite
_diffrn_radiation_source 'fine-focus sealed tube'
_diffrn_radiation_type MoK\a
_diffrn_radiation_wavelength 0.71073
_diffrn_reflns_av_R_equivalents 0.0190
_diffrn_reflns_av_sigmaI/netI 0.0092
_diffrn_reflns_limit_h_max 19
_diffrn_reflns_limit_h_min -19
_diffrn_reflns_limit_k_max 11
_diffrn_reflns_limit_k_min -11
_diffrn_reflns_limit_l_max 21
_diffrn_reflns_limit_l_min -21
_diffrn_reflns_number 22568
_diffrn_reflns_theta_full 31.01
_diffrn_reflns_theta_max 31.01
_diffrn_reflns_theta_min 2.74
_exptl_absorpt_coefficient_mu 2.766
_exptl_absorpt_correction_T_max 0.448
_exptl_absorpt_correction_T_min 0.380
_exptl_absorpt_correction_type empirical
_exptl_absorpt_process_details sadabs
_exptl_crystal_colour blue
_exptl_crystal_density_diffrn 2.158
_exptl_crystal_description block
_exptl_crystal_F_000 1064
_exptl_crystal_size_max 0.35
_exptl_crystal_size_mid 0.25
_exptl_crystal_size_min 0.18
_refine_diff_density_max 0.664
_refine_diff_density_min -0.409
_refine_diff_density_rms 0.074
_refine_ls_extinction_method none
_refine_ls_goodness_of_fit_ref 1.078
_refine_ls_hydrogen_treatment mixed
_refine_ls_matrix_type full
_refine_ls_number_parameters 159
_refine_ls_number_reflns 2624
_refine_ls_number_restraints 7
_refine_ls_restrained_S_all 1.082
_refine_ls_R_factor_all 0.0257
_refine_ls_R_factor_gt 0.0230
_refine_ls_shift/su_max 0.000
_refine_ls_shift/su_mean 0.000
_refine_ls_structure_factor_coef Fsqd
_refine_ls_weighting_details 'calc w=1/[\s^2^(Fo^2^)+(0.0502P)^2^+0.7132P] where P=(Fo^2^+2Fc^2^)/3'
_refine_ls_weighting_scheme calc
_refine_ls_wR_factor_gt 0.0741
_refine_ls_wR_factor_ref 0.0784
_reflns_number_gt 2328
_reflns_number_total 2624
_reflns_threshold_expression >2sigma(I)
_cod_data_source_file ic202740b_si_001_2.cif
_cod_data_source_block 2
_cod_original_formula_sum 'C4 H8 Cu F3 N2 O3 Si0.50'
_cod_database_code 4328823

loop_
_symmetry_equiv_pos_as_xyz
'x, y, z'
'-x, y, -z+1/2'
'x+1/2, y+1/2, z'
'-x+1/2, y+1/2, -z+1/2'
'-x, -y, -z'
'x, -y, z-1/2'
'-x+1/2, -y+1/2, -z'
'x+1/2, -y+1/2, z-1/2'

loop_
_atom_site_label
_atom_site_type_symbol
_atom_site_fract_x
_atom_site_fract_y
_atom_site_fract_z
_atom_site_U_iso_or_equiv
_atom_site_adp_type
_atom_site_occupancy
_atom_site_symmetry_multiplicity
_atom_site_calc_flag
_atom_site_refinement_flags
Cu1 Cu 0.5000 -0.41369(2) -0.2500 0.02055(8) Uani 1 2 d S
Cu2 Cu 0.5000 -0.07229(2) -0.2500 0.02040(8) Uani 1 2 d S
O1 O 0.48035(8) -0.24305(8) -0.16729(7) 0.0214(2) Uani 1 1 d D
H1 H 0.4152(11) -0.2397(15) -0.1473(17) 0.040 Uiso 1 1 d D
N1 N 0.46490(8) -0.59996(12) -0.17072(7) 0.01922(19) Uani 1 1 d .
N2 N 0.46598(7) -0.88611(13) -0.17018(7) 0.01976(18) Uani 1 1 d .
C1 C 0.42954(10) -0.59948(15) -0.09054(8) 0.0240(2) Uani 1 1 d .
H1A H 0.4172 -0.5016 -0.0634 0.029 Uiso 1 1 calc R
C2 C 0.41137(13) -0.74306(12) -0.04809(10) 0.0270(3) Uani 1 1 d .
H2A H 0.3868 -0.7431 0.0072 0.032 Uiso 1 1 calc R
C3 C 0.43079(10) -0.88684(16) -0.09017(8) 0.0248(2) Uani 1 1 d .
H3A H 0.4193 -0.9847 -0.0627 0.030 Uiso 1 1 calc R
C4 C 0.48122(9) -0.74293(10) -0.20601(8) 0.0169(2) Uani 1 1 d .
O1W O 0.31066(10) -0.41914(13) -0.31330(9) 0.0377(3) Uani 1 1 d D
H1W H 0.3068(17) -0.484(2) -0.3641(10) 0.050 Uiso 1 1 d D
H2W H 0.2674(10) -0.4640(18) -0.2756(9) 0.050 Uiso 1 1 d D
O2W O 0.31088(10) -0.07135(13) -0.30631(8) 0.0368(3) Uani 1 1 d D
H3W H 0.3048(14) -0.1850(12) -0.3154(12) 0.050 Uiso 1 1 d D
H4W H 0.3051(17) -0.017(2) -0.3615(9) 0.050 Uiso 1 1 d D
Si1 Si 0.2500 -0.2500 0.0000 0.02013(11) Uani 1 2 d S
F1 F 0.29830(10) -0.24701(9) -0.09822(8) 0.0421(3) Uani 1 1 d .
F2 F 0.16078(18) -0.1215(3) -0.04398(11) 0.0596(10) Uani 0.777(9) 1 d P
F3 F 0.1760(2) -0.4040(4) -0.03852(12) 0.0630(11) Uani 0.777(9) 1 d P
F2A F 0.1338(6) -0.240(2) -0.0370(9) 0.112(7) Uani 0.223(9) 1 d P
F3A F 0.2462(10) -0.4513(8) -0.0042(7) 0.085(7) Uani 0.223(9) 1 d P

loop_
_atom_site_aniso_label
_atom_site_aniso_U_11
_atom_site_aniso_U_22
_atom_site_aniso_U_33
_atom_site_aniso_U_23
_atom_site_aniso_U_13
_atom_site_aniso_U_12
Cu1 0.03114(13) 0.00861(11) 0.02338(12) 0.000 0.00927(8) 0.000
Cu2 0.03017(13) 0.00863(11) 0.02402(13) 0.000 0.00975(8) 0.000
O1 0.0302(5) 0.0115(4) 0.0243(5) 0.0001(2) 0.0095(4) 0.0000(2)
N1 0.0247(4) 0.0115(4) 0.0223(5) -0.0007(3) 0.0062(3) 0.0009(3)
N2 0.0260(4) 0.0115(4) 0.0229(5) 0.0010(3) 0.0074(4) -0.0010(3)
C1 0.0310(6) 0.0175(5) 0.0248(5) -0.0029(4) 0.0088(4) 0.0017(4)
C2 0.0364(7) 0.0232(6) 0.0235(6) 0.0001(3) 0.0118(5) -0.0008(4)
C3 0.0333(6) 0.0179(5) 0.0248(5) 0.0023(4) 0.0102(4) -0.0022(4)
C4 0.0199(5) 0.0118(5) 0.0198(5) -0.0003(3) 0.0055(4) -0.0001(3)
O1W 0.0393(6) 0.0345(6) 0.0393(6) -0.0029(4) 0.0057(5) -0.0088(4)
O2W 0.0407(6) 0.0324(6) 0.0367(6) 0.0039(4) 0.0021(5) 0.0033(4)
Si1 0.0193(2) 0.0211(2) 0.0214(2) -0.00053(12) 0.00801(18) 0.00015(12)
F1 0.0511(7) 0.0472(6) 0.0328(5) -0.0001(3) 0.0239(5) 0.0004(3)
F2 0.0604(14) 0.0786(18) 0.0436(8) 0.0213(9) 0.0205(7) 0.0452(13)
F3 0.0759(18) 0.0713(17) 0.0471(9) -0.0251(8) 0.0283(9) -0.0494(15)
F2A 0.033(4) 0.18(2) 0.111(9) -0.008(6) -0.028(4) 0.011(4)
F3A 0.150(15) 0.018(2) 0.108(9) -0.012(2) 0.098(11) -0.015(3)

loop_
_atom_type_symbol
_atom_type_description
_atom_type_scat_dispersion_real
_atom_type_scat_dispersion_imag
_atom_type_scat_source
C C 0.0033 0.0016 'International Tables Vol C Tables 4.2.6.8 and 6.1.1.4'
H H 0.0000 0.0000 'International Tables Vol C Tables 4.2.6.8 and 6.1.1.4'
N N 0.0061 0.0033 'International Tables Vol C Tables 4.2.6.8 and 6.1.1.4'
O O 0.0106 0.0060 'International Tables Vol C Tables 4.2.6.8 and 6.1.1.4'
F F 0.0171 0.0103 'International Tables Vol C Tables 4.2.6.8 and 6.1.1.4'
Si Si 0.0817 0.0704 'International Tables Vol C Tables 4.2.6.8 and 6.1.1.4'
Cu Cu 0.3201 1.2651 'International Tables Vol C Tables 4.2.6.8 and 6.1.1.4'

loop_
_geom_angle_atom_site_label_1
_geom_angle_atom_site_label_2
_geom_angle_atom_site_label_3
_geom_angle
_geom_angle_site_symmetry_1
_geom_angle_site_symmetry_3
O1 Cu1 O1 85.28(5) . 2_654
O1 Cu1 N1 173.83(4) . 2_654
O1 Cu1 N1 96.83(4) 2_654 2_654
O1 Cu1 N1 96.83(4) . .
O1 Cu1 N1 173.83(4) 2_654 .
N1 Cu1 N1 81.67(6) 2_654 .
O1 Cu1 O1W 92.49(4) . .
O1 Cu1 O1W 88.98(4) 2_654 .
N1 Cu1 O1W 93.34(4) 2_654 .
N1 Cu1 O1W 85.14(4) . .
O1 Cu1 O1W 88.98(4) . 2_654
O1 Cu1 O1W 92.49(4) 2_654 2_654
N1 Cu1 O1W 85.14(4) 2_654 2_654
N1 Cu1 O1W 93.34(4) . 2_654
O1W Cu1 O1W 178.00(5) . 2_654
O1 Cu1 Cu2 42.64(3) . .
O1 Cu1 Cu2 42.64(3) 2_654 .
N1 Cu1 Cu2 139.17(3) 2_654 .
N1 Cu1 Cu2 139.17(3) . .
O1W Cu1 Cu2 91.00(2) . .
O1W Cu1 Cu2 91.00(2) 2_654 .
O1 Cu2 O1 85.24(5) 2_654 .
O1 Cu2 N2 96.77(4) 2_654 2_664
O1 Cu2 N2 174.27(4) . 2_664
O1 Cu2 N2 174.27(4) 2_654 1_565
O1 Cu2 N2 96.77(4) . 1_565
N2 Cu2 N2 81.74(6) 2_664 1_565
O1 Cu2 O2W 90.36(4) 2_654 2_654
O1 Cu2 O2W 89.90(4) . 2_654
N2 Cu2 O2W 84.73(4) 2_664 2_654
N2 Cu2 O2W 95.00(4) 1_565 2_654
O1 Cu2 O2W 89.90(4) 2_654 .
O1 Cu2 O2W 90.36(4) . .
N2 Cu2 O2W 95.00(4) 2_664 .
N2 Cu2 O2W 84.73(4) 1_565 .
O2W Cu2 O2W 179.65(5) 2_654 .
O1 Cu2 Cu1 42.62(3) 2_654 .
O1 Cu2 Cu1 42.62(3) . .
N2 Cu2 Cu1 139.13(3) 2_664 .
N2 Cu2 Cu1 139.13(3) 1_565 .
O2W Cu2 Cu1 90.17(2) 2_654 .
O2W Cu2 Cu1 90.17(2) . .
Cu1 O1 Cu2 94.74(5) . .
Cu1 O1 H1 115.4(11) . .
Cu2 O1 H1 112.7(11) . .
C4 N1 C1 116.96(11) . .
C4 N1 Cu1 112.38(8) . .
C1 N1 Cu1 130.66(9) . .
C4 N2 C3 117.05(11) . .
C4 N2 Cu2 112.34(7) . 1_545
C3 N2 Cu2 130.61(9) . 1_545
N1 C1 C2 120.67(12) . .
N1 C1 H1A 119.7 . .
C2 C1 H1A 119.7 . .
C1 C2 C3 118.27(13) . .
C1 C2 H2A 120.9 . .
C3 C2 H2A 120.9 . .
N2 C3 C2 120.64(12) . .
N2 C3 H3A 119.7 . .
C2 C3 H3A 119.7 . .
N1 C4 N2 126.43(12) . .
N1 C4 C4 116.78(7) . 2_654
N2 C4 C4 116.79(7) . 2_654
Cu1 O1W H1W 105.2(14) . .
Cu1 O1W H2W 115.7(10) . .
H1W O1W H2W 107.1(16) . .
Cu2 O2W H3W 96.1(12) . .
Cu2 O2W H4W 105.1(14) . .
H3W O2W H4W 110.5(16) . .
F2A Si1 F2A 179.998(1) 7_545 .
F2A Si1 F3A 90.8(3) 7_545 7_545
F2A Si1 F3A 89.2(3) . 7_545
F2A Si1 F3A 89.2(3) 7_545 .
F2A Si1 F3A 90.8(3) . .
F3A Si1 F3A 180.0 7_545 .
F2A Si1 F2 142.2(5) 7_545 .
F2A Si1 F2 37.8(5) . .
F3A Si1 F2 52.8(5) 7_545 .
F3A Si1 F2 127.2(5) . .
F2A Si1 F2 37.8(5) 7_545 7_545
F2A Si1 F2 142.2(5) . 7_545
F3A Si1 F2 127.2(5) 7_545 7_545
F3A Si1 F2 52.8(5) . 7_545
F2 Si1 F2 180.0 . 7_545
F2A Si1 F3 53.6(5) 7_545 7_545
F2A Si1 F3 126.4(5) . 7_545
F3A Si1 F3 37.9(4) 7_545 7_545
F3A Si1 F3 142.1(4) . 7_545
F2 Si1 F3 90.66(14) . 7_545
F2 Si1 F3 89.34(14) 7_545 7_545
F2A Si1 F3 126.4(5) 7_545 .
F2A Si1 F3 53.6(5) . .
F3A Si1 F3 142.1(4) 7_545 .
F3A Si1 F3 37.9(4) . .
F2 Si1 F3 89.34(14) . .
F2 Si1 F3 90.66(14) 7_545 .
F3 Si1 F3 180.0 7_545 .
F2A Si1 F1 99.1(5) 7_545 7_545
F2A Si1 F1 80.9(5) . 7_545
F3A Si1 F1 89.68(17) 7_545 7_545
F3A Si1 F1 90.32(17) . 7_545
F2 Si1 F1 91.31(7) . 7_545
F2 Si1 F1 88.70(7) 7_545 7_545
F3 Si1 F1 89.03(7) 7_545 7_545
F3 Si1 F1 90.97(7) . 7_545
F2A Si1 F1 80.9(5) 7_545 .
F2A Si1 F1 99.1(5) . .
F3A Si1 F1 90.32(17) 7_545 .
F3A Si1 F1 89.68(17) . .
F2 Si1 F1 88.69(7) . .
F2 Si1 F1 91.30(7) 7_545 .
F3 Si1 F1 90.97(7) 7_545 .
F3 Si1 F1 89.03(7) . .
F1 Si1 F1 180.0 7_545 .
F2A F2 F3A 127.2(5) . 7_545
F2A F2 Si1 66.6(5) . .
F3A F2 Si1 63.6(3) 7_545 .
F3A F3 F2A 129.5(5) . .
F3A F3 Si1 71.0(4) . .
F2A F3 Si1 60.1(3) . .
F2 F2A F3 136.1(9) . .
F2 F2A Si1 75.6(5) . .
F3 F2A Si1 66.3(4) . .
F3 F3A F2 134.8(6) . 7_545
F3 F3A Si1 71.2(4) . .
F2 F3A Si1 63.6(3) 7_545 .

loop_
_geom_bond_atom_site_label_1
_geom_bond_atom_site_label_2
_geom_bond_distance
_geom_bond_site_symmetry_2
Cu1 O1 1.9192(9) .
Cu1 O1 1.9192(9) 2_654
Cu1 N1 2.0369(10) 2_654
Cu1 N1 2.0369(10) .
Cu1 O1W 2.5834(13) .
Cu1 O1W 2.5834(13) 2_654
Cu1 Cu2 2.8246(4) .
Cu2 O1 1.9199(9) 2_654
Cu2 O1 1.9199(9) .
Cu2 N2 2.0370(10) 2_664
Cu2 N2 2.0370(10) 1_565
Cu2 O2W 2.5566(13) 2_654
Cu2 O2W 2.5566(13) .
O1 H1 0.955(10) .
N1 C4 1.3251(13) .
N1 C1 1.3462(15) .
N2 C4 1.3270(13) .
N2 C3 1.3427(14) .
N2 Cu2 2.0370(10) 1_545
C1 C2 1.3836(17) .
C1 H1A 0.9300 .
C2 C3 1.3863(17) .
C2 H2A 0.9300 .
C3 H3A 0.9300 .
C4 C4 1.470(3) 2_654
O1W H1W 0.928(9) .
O1W H2W 0.935(9) .
O2W H3W 0.952(9) .
O2W H4W 0.936(9) .
Si1 F2A 1.581(8) 7_545
Si1 F2A 1.581(8) .
Si1 F3A 1.667(6) 7_545
Si1 F3A 1.667(6) .
Si1 F2 1.6681(14) .
Si1 F2 1.6682(14) 7_545
Si1 F3 1.6691(16) 7_545
Si1 F3 1.6691(16) .
Si1 F1 1.6810(11) 7_545
Si1 F1 1.6811(11) .
F2 F2A 1.056(15) .
F2 F3A 1.483(13) 7_545
F3 F3A 1.083(13) .
F3 F2A 1.468(12) .
F3A F2 1.483(13) 7_545

loop_
_geom_hbond_atom_site_label_D
_geom_hbond_atom_site_label_H
_geom_hbond_atom_site_label_A
_geom_hbond_distance_DH
_geom_hbond_distance_HA
_geom_hbond_distance_DA
_geom_hbond_angle_DHA
_geom_hbond_site_symmetry_A
O1 H1 F1 0.955(10) 1.807(10) 2.7576(16) 173(2) .
O1W H1W F2 0.928(9) 1.880(11) 2.782(2) 163(2) 4_544
O1W H2W O2W 0.935(9) 1.926(10) 2.858(2) 174.2(15) 4_544
O2W H3W O1W 0.952(9) 1.939(10) 2.8794(17) 169.1(17) .
O2W H4W F3 0.936(9) 1.812(10) 2.733(2) 167(2) 4_554
